data_1571866
loop_
_publ_author_name
'Carroll, Robert C.'
'Coles, Simon J.'

_publ_section_title
;
 Statistical optimization of guest uptake in crystalline sponges: grading
 structural outcomes.
;
_journal_coeditor_code LT5068
_journal_issue 4
_journal_name_full IUCrJ
_journal_paper_doi 10.1107/S2052252524004871
_journal_volume 11
_journal_year 2024
_chemical_formula_moiety 'C36 H24 I6 N12 Zn3'
_chemical_formula_sum 'C36 H24 I6 N12 Zn3'
_chemical_formula_weight 1582.18
_chemical_name_systematic ' [1,1'-biphenyl]-2-yl)methanol (absorbed in crystalline sponge)'
_space_group_crystal_system monoclinic
_space_group_IT_number 15
_space_group_name_Hall '-C 2yc'
_space_group_name_H-M_alt 'C 1 2/c 1'
_atom_sites_solution_hydrogens geom
_atom_sites_solution_primary dual
_audit_creation_date 2024-01-17
_audit_creation_method
;
Olex2 1.5-alpha
(compiled 2023.11.24 svn.r209d9fb2 for OlexSys, GUI svn.r6869)
;
_cell_angle_alpha 90
_cell_angle_beta 100.858(7)
_cell_angle_gamma 90
_cell_formula_units_Z 8
_cell_length_a 34.412(2)
_cell_length_b 15.0303(5)
_cell_length_c 29.994(3)
_cell_measurement_reflns_used 8962
_cell_measurement_temperature 100(2)
_cell_measurement_theta_max 65.1220
_cell_measurement_theta_min 3.1750
_cell_volume 15235.8(19)
_computing_cell_refinement 'CrysAlisPro 1.171.42.72a (Rigaku OD, 2022)'
_computing_data_collection 'CrysAlisPro 1.171.42.72a (Rigaku OD, 2022)'
_computing_data_reduction 'CrysAlisPro 1.171.42.72a (Rigaku OD, 2022)'
_computing_molecular_graphics 'Olex2 1.5-alpha (Dolomanov et al., 2009)'
_computing_publication_material 'Olex2 1.5-alpha (Dolomanov et al., 2009)'
_computing_structure_refinement 'SHELXL 2016/6 (Sheldrick, 2015)'
_computing_structure_solution 'SHELXT 2014/5 (Sheldrick, 2014)'
_diffrn_ambient_environment N~2~
_diffrn_ambient_temperature 100(2)
_diffrn_detector 'hybrid pixel array detector'
_diffrn_detector_area_resol_mean 10
_diffrn_detector_dtime 0.000
_diffrn_detector_type 'Rigaku, HyPix Arc-100'
_diffrn_measured_fraction_theta_full 0.999
_diffrn_measured_fraction_theta_max 0.999
_diffrn_measurement_details
;
List of Runs (angles in degrees, time in seconds):

  # Type    Start    End  Width  t~exp~   \w     \q     \k     \f   Frames
--------------------------------------------------------------------------
  1  \w   -106.00 -78.00   0.50    2.02    -- -103.00 149.00 106.00   56
  2  \w   -109.00 -34.00   0.50    2.02    -- -103.00 123.00 -56.00  150
  3  \w   -137.00-112.00   0.50    2.02    -- -103.00-149.00  59.00   50
  4  \w   -117.00 -79.00   0.50    2.02    -- -103.00-123.00-137.00   76
  5  \w    -70.00 -45.00   0.50    2.02    -- -103.00  77.00 -60.00   50
  6  \w    -98.00 -73.00   0.50    2.02    -- -103.00  77.00 -60.00   50
  7  \w    -64.00 -37.00   0.50    2.02    -- -103.00  61.00  90.00   54
  8  \w    -97.00 -38.00   0.50    2.02    -- -103.00 125.00   0.00  118
  9  \w   -166.00 -82.00   0.50    2.02    -- -103.00-125.00 -90.00  168
 10  \w   -131.00-105.00   0.50    2.02    -- -103.00 -77.00 150.00   52
 11  \w    -87.00 -54.00   0.50    2.02    -- -103.00  77.00 150.00   66
 12  \w    -69.00 -31.00   0.50    2.02    -- -103.00  61.00 150.00   76
 13  \w   -163.00-104.00   0.50    2.02    -- -103.00 -15.00 -90.00  118
 14  \w     74.00 101.00   0.50    2.02    --  101.75-123.00-137.00   54
 15  \w    147.00 172.00   0.50    2.02    --  101.75 123.00 -56.00   50
 16  \w     93.00 126.00   0.50    2.02    --  101.75-149.00  59.00   66
 17  \w    109.00 136.00   0.50    2.02    --  101.75 123.00 -56.00   54
 18  \w     30.00 105.00   0.50    2.02    --  101.75 -94.00  90.00  150
 19  \w     89.00 128.00   0.50    2.02    --  101.75  30.00-120.00   78
 20  \w     39.00 105.00   0.50    2.02    --  101.75 -94.00-120.00  132
 21  \w     86.00 171.00   0.50    2.02    --  101.75  61.00 -60.00  170
 22  \w     63.00 107.00   0.50    2.02    --  101.75 -77.00-120.00   88
 23  \w     90.00 173.00   0.50    2.02    --  101.75  45.00  30.00  166
 24  \w     35.00  67.00   0.50    2.02    --  101.75 -61.00-120.00   64
 25  \w     30.00  58.00   0.50    2.02    --  101.75 -61.00-180.00   56
 26  \w     44.00 106.00   0.50    2.02    --  101.75 -94.00 -30.00  124
 27  \w    146.00 172.00   0.50    2.02    --  101.75  30.00-120.00   52
 28  \w     90.00 175.00   0.50    2.02    --  101.75  30.00 120.00  170
 29  \w     77.00 106.00   0.50    2.02    --  101.75 -98.00  63.59   58
 30  \w     77.00 130.00   0.50    2.02    --  101.75 149.00 106.00  106
 31  \w     31.00 106.00   0.50    2.02    --  101.75 -98.00-177.32  150
 32  \w     30.00  57.00   0.50    2.02    --  101.75 -77.00-120.00   54
 33  \w    -87.00 -22.00   0.50    0.50    --  -46.01 123.00 -56.00  130
 34  \w    -89.00 -60.00   0.50    0.50    --  -46.01-149.00  59.00   58
 35  \w   -106.00 -65.00   0.50    0.50    --  -46.01 149.00 106.00   82
 36  \w     22.00  90.00   0.50    0.50    --   46.01-123.00-137.00  136
 37  \w     77.00 111.00   0.50    0.50    --   46.01 149.00 106.00   68
 38  \w     47.00  72.00   0.50    0.50    --   46.01-149.00  59.00   50
 39  \w   -118.00 -26.00   0.50    0.50    --  -46.01 -77.00  90.00  184
 40  \w    -13.00  28.00   0.50    0.50    --   46.01 -19.00 120.00   82
 41  \w    -27.00  27.00   0.50    0.50    --   46.01 -19.00  90.00  108
 42  \w     55.00 113.00   0.50    0.50    --   46.01  77.00  30.00  116
;
_diffrn_measurement_device 'four-circle diffractometer'
_diffrn_measurement_device_details 'Rigaku, UG2 \k goniometer'
_diffrn_measurement_device_type
; Rigaku 007HF diffractometer equipped with Arc)Sec VHF Varimax confocal
 mirrors and a UG2 goniometer and HyPix Arc-100 detector
;
_diffrn_measurement_method 'profile data from \w-scans'
_diffrn_measurement_specimen_support 'MiTeGen loops'
_diffrn_orient_matrix_type 'CrysAlisPro convention (1999,Acta A55,543-557)'
_diffrn_orient_matrix_UB_11 -0.0071440000
_diffrn_orient_matrix_UB_12 0.0092216000
_diffrn_orient_matrix_UB_13 -0.0520691000
_diffrn_orient_matrix_UB_21 0.0375262000
_diffrn_orient_matrix_UB_22 -0.0551214000
_diffrn_orient_matrix_UB_23 -0.0012782000
_diffrn_orient_matrix_UB_31 -0.0248370000
_diffrn_orient_matrix_UB_32 -0.0858512000
_diffrn_orient_matrix_UB_33 -0.0048539000
_diffrn_radiation_collimation 0.3
_diffrn_radiation_monochromator 'Arc)Sec VHF Varimax focusing mirrors'
_diffrn_radiation_probe x-ray
_diffrn_radiation_type 'Cu K\a'
_diffrn_radiation_wavelength 1.54184
_diffrn_reflns_av_R_equivalents 0.0825
_diffrn_reflns_av_unetI/netI 0.0437
_diffrn_reflns_Laue_measured_fraction_full 0.999
_diffrn_reflns_Laue_measured_fraction_max 0.999
_diffrn_reflns_limit_h_max 40
_diffrn_reflns_limit_h_min -41
_diffrn_reflns_limit_k_max 16
_diffrn_reflns_limit_k_min -18
_diffrn_reflns_limit_l_max 36
_diffrn_reflns_limit_l_min -36
_diffrn_reflns_number 90613
_diffrn_reflns_point_group_measured_fraction_full 0.999
_diffrn_reflns_point_group_measured_fraction_max 0.999
_diffrn_reflns_theta_full 67.684
_diffrn_reflns_theta_max 68.250
_diffrn_reflns_theta_min 2.615
_diffrn_source 'Rotating anode'
_diffrn_source_current 30.0
_diffrn_source_power 1.2
_diffrn_source_target Cu
_diffrn_source_type 'Rigaku 007 HF'
_diffrn_source_voltage 40.0
_exptl_absorpt_coefficient_mu 20.394
_exptl_absorpt_correction_T_max 0.350
_exptl_absorpt_correction_T_min 0.067
_exptl_absorpt_correction_type analytical
_exptl_absorpt_process_details
;
CrysAlisPro 1.171.42.72a (Rigaku Oxford Diffraction, 2022)
Analytical numeric absorption correction using a multifaceted crystal
model based on expressions derived by R.C. Clark & J.S. Reid.
(Clark, R. C. & Reid, J. S. (1995). Acta Cryst. A51, 887-897)
Empirical absorption correction using spherical harmonics,
implemented in SCALE3 ABSPACK scaling algorithm.
;
_exptl_crystal_colour colourless
_exptl_crystal_colour_primary colourless
_exptl_crystal_density_diffrn 1.380
_exptl_crystal_description block
_exptl_crystal_F_000 5856
_exptl_crystal_size_max 0.19
_exptl_crystal_size_mid 0.17
_exptl_crystal_size_min 0.07
_refine_diff_density_max 0.926
_refine_diff_density_min -0.746
_refine_diff_density_rms 0.135
_refine_ls_extinction_method none
_refine_ls_goodness_of_fit_ref 1.105
_refine_ls_hydrogen_treatment constr
_refine_ls_matrix_type full
_refine_ls_number_parameters 619
_refine_ls_number_reflns 13941
_refine_ls_number_restraints 24
_refine_ls_restrained_S_all 1.113
_refine_ls_R_factor_all 0.1166
_refine_ls_R_factor_gt 0.0899
_refine_ls_shift/su_max 0.001
_refine_ls_shift/su_mean 0.000
_refine_ls_structure_factor_coef Fsqd
_refine_ls_weighting_details 'w=1/[\s^2^(Fo^2^)+(0.1949P)^2^+22.6024P] where P=(Fo^2^+2Fc^2^)/3'
_refine_ls_weighting_scheme calc
_refine_ls_wR_factor_gt 0.3042
_refine_ls_wR_factor_ref 0.3336
_reflns_Friedel_coverage 0.000
_reflns_number_gt 8014
_reflns_number_total 13941
_reflns_threshold_expression 'I > 2\s(I)'
_cod_data_source_file lt5068.cif
_cod_data_source_block 50_5_48c
_cod_original_cell_volume 15235.8(18)
_cod_database_code 1571866
_shelx_shelxl_version_number 2016/6
_chemical_oxdiff_formula '(Zn3 I6 N12 H24 C36) (C15 H16 O3)2 (C6 H12)2'
_chemical_oxdiff_usercomment JP-9300-04
_shelx_space_group_comment
;
The symmetry employed for this shelxl refinement is uniquely defined
by the following loop, which should always be used as a source of
symmetry information in preference to the above space-group names.
They are only intended as comments.
;
_shelx_estimated_absorpt_t_max 0.329
_shelx_estimated_absorpt_t_min 0.113
_olex2_refinement_description
;
1. Fixed Uiso
 At 1.2 times of:
  All C(H) groups
2. Restrained distances
 I402-Zn41 \\sim I302-Zn31
 with sigma of 0.02
 I401-Zn41 \\sim I301-Zn31
 with sigma of 0.02
 I402-I401 \\sim I302-I301
 with sigma of 0.04
 I305-Zn33 \\sim I405-Zn43
 with sigma of 0.02
 I306-Zn33 \\sim I406-Zn43
 with sigma of 0.02
 Zn33-N312 \\sim Zn43-N312
 with sigma of 0.02
 I305-I306 \\sim I405-I406
 with sigma of 0.04
 I305-N312 \\sim I405-N312
 with sigma of 0.04
 I306-N312 \\sim I406-N312
 with sigma of 0.04
 I501-Zn51 \\sim I401-Zn41
 with sigma of 0.02
 I502-Zn51 \\sim I302-Zn31
 with sigma of 0.02
 Zn51-N301 \\sim Zn31-N301
 with sigma of 0.02
 I303-Zn32 \\sim I403-Zn42
 with sigma of 0.02
 I304-Zn32 \\sim I404-Zn42
 with sigma of 0.02
 Zn32-N306 \\sim Zn42-N306
 with sigma of 0.02
 Zn32-N307 \\sim Zn42-N307
 with sigma of 0.02
 I303-I304 \\sim I403-I404
 with sigma of 0.04
 I303-N306 \\sim I403-N306
 with sigma of 0.04
 I303-N307 \\sim I403-N307
 with sigma of 0.04
 I304-N306 \\sim I404-N306
 with sigma of 0.04
 I304-N307 \\sim I404-N307
 with sigma of 0.04
3. Uiso/Uaniso restraints and constraints
Uanis(Zn33) = Uanis(Zn43)
4. Others
 1*[Sof(I305)+Sof(I306)+Sof(Zn33)]+1*[Sof(I405)+Sof(Zn43)+Sof(I406)]+1*
 [Sof(I505)+Sof(I506)+Sof(Zn53)]=1 with esd of 0.00001
 Sof(I305)=Sof(I306)=Sof(Zn33)=FVAR(1)
 Sof(I405)=Sof(Zn43)=Sof(I406)=FVAR(2)
 Sof(I505)=Sof(I506)=Sof(Zn53)=FVAR(3)
 Fixed Sof: I303(0.49005) I304(0.49005) I402(0.38056) I401(0.38056)
 Zn32(0.49005) Zn41(0.38056) I302(0.59969) Zn31(0.59969) I301(0.59969)
 I502(0.01975) Zn51(0.01975) I501(0.01975) I403(0.46458) Zn42(0.46458)
 I404(0.46458) I503(0.04536) I504(0.04536) Zn52(0.04536)
 Fixed Uiso: I502(0.08) Zn51(0.08) I501(0.08) I505(0.08) I506(0.08) Zn53(0.08)
 I503(0.08) I504(0.08) Zn52(0.08)
5.a Aromatic/amide H refined with riding coordinates:
 C319(H319), C320(H320), C315(H315), C314(H314), C304(H304), C302(H302),
 C301(H301), C323(H323), C322(H322), C311(H311), C335(H335), C305(H305),
 C318(H318), C317(H317), C310(H310), C336(H336), C332(H332), C312(H312),
 C333(H333), C313(H313), C331(H331), C328(H328), C329(H329), C330(H330)
;
_smtbx_masks_void_probe_radius 1.2
_smtbx_masks_void_truncation_radius 1.2
_olex2_date_sample_data_collection 2023-04-19
_olex2_date_sample_submission 2023-04-19
_olex2_submission_original_sample_id 50_5_48c
_olex2_submission_special_instructions 'No special instructions were received'
_oxdiff_exptl_absorpt_empirical_details
;
Empirical correction (ABSPACK) includes:
- Absorption correction using spherical harmonics
- Frame scaling
- Detector area scaling
- B-factor correction
;
_oxdiff_exptl_absorpt_empirical_full_max 2.874
_oxdiff_exptl_absorpt_empirical_full_min 0.398

loop_
_space_group_symop_operation_xyz
'x, y, z'
'-x, y, -z+1/2'
'x+1/2, y+1/2, z'
'-x+1/2, y+1/2, -z+1/2'
'-x, -y, -z'
'x, -y, z-1/2'
'-x+1/2, -y+1/2, -z'
'x+1/2, -y+1/2, z-1/2'

loop_
_atom_site_label
_atom_site_type_symbol
_atom_site_fract_x
_atom_site_fract_y
_atom_site_fract_z
_atom_site_U_iso_or_equiv
_atom_site_adp_type
_atom_site_occupancy
_atom_site_site_symmetry_order
_atom_site_calc_flag
_atom_site_refinement_flags_posn
_atom_site_refinement_flags_adp
_atom_site_refinement_flags_occupancy
_atom_site_disorder_assembly
_atom_site_disorder_group
I303 I 0.38236(17) 0.2658(3) 0.44257(13) 0.1017(9) Uani 0.49 1 d D . P A 1
I304 I 0.47780(12) 0.3481(3) 0.36162(13) 0.0961(8) Uani 0.49 1 d D . P A 1
I402 I 0.1112(3) 0.2538(4) 0.0980(3) 0.187(3) Uani 0.3806 1 d D . P B 1
I305 I 0.26638(9) 0.76692(12) 0.70369(12) 0.1562(9) Uani 0.651(2) 1 d D . P C 1
I306 I 0.37278(10) 0.83707(12) 0.80627(7) 0.1556(9) Uani 0.651(2) 1 d D . P C 1
I401 I 0.1495(3) 0.4063(9) -0.0174(3) 0.177(2) Uani 0.3806 1 d D . P B 1
Zn32 Zn 0.42145(18) 0.3757(3) 0.40328(15) 0.0776(16) Uani 0.49 1 d D . P A 1
Zn41 Zn 0.1270(5) 0.3946(8) 0.0587(5) 0.119(2) Uani 0.3806 1 d D . P B 1
Zn33 Zn 0.32878(11) 0.85743(14) 0.72998(12) 0.1203(9) Uani 0.651(2) 1 d D . P C 1
N302 N 0.2816(2) 0.5541(4) 0.2240(3) 0.099(3) Uani 1 1 d . . . . .
N304 N 0.3187(3) 0.6828(5) 0.2486(4) 0.107(3) Uani 1 1 d . . . . .
N308 N 0.4297(4) 0.7220(6) 0.5586(4) 0.109(3) Uani 1 1 d . . . . .
N309 N 0.4831(3) 0.7687(5) 0.5246(4) 0.105(3) Uani 1 1 d . . . . .
N303 N 0.2665(3) 0.6922(6) 0.1855(4) 0.112(3) Uani 1 1 d . . . . .
N306 N 0.3818(3) 0.4495(5) 0.3571(4) 0.110(3) Uani 1 1 d D . . . .
N310 N 0.4638(4) 0.8539(7) 0.5839(4) 0.116(4) Uani 1 1 d . . . . .
C307 C 0.2944(3) 0.7291(5) 0.2143(5) 0.104(4) Uani 1 1 d . . . . .
C324 C 0.4541(4) 0.7128(8) 0.5307(5) 0.105(4) Uani 1 1 d . . . . .
C308 C 0.3101(3) 0.5963(5) 0.2513(4) 0.100(4) Uani 1 1 d . . . . .
C319 C 0.4685(3) 0.5352(8) 0.4473(5) 0.105(3) Uani 1 1 d . . . . .
H319 H 0.485989 0.521296 0.427340 0.126 Uiso 1 1 calc R U . . .
C320 C 0.4752(4) 0.6133(6) 0.4734(5) 0.103(4) Uani 1 1 d . . . . .
H320 H 0.495885 0.653389 0.470532 0.123 Uiso 1 1 calc R U . . .
C325 C 0.4863(4) 0.8373(5) 0.5525(5) 0.109(5) Uani 1 1 d . . . . .
C326 C 0.4356(4) 0.7938(7) 0.5850(5) 0.104(4) Uani 1 1 d . . . . .
C315 C 0.3269(3) 0.4592(6) 0.2949(4) 0.115(5) Uani 1 1 d . . . . .
H315 H 0.305591 0.431006 0.275164 0.138 Uiso 1 1 calc R U . . .
N312 N 0.3582(5) 0.8399(7) 0.6754(6) 0.156(6) Uani 1 1 d D . . . .
C321 C 0.4498(4) 0.6287(6) 0.5035(5) 0.099(4) Uani 1 1 d . . . . .
C309 C 0.3012(4) 0.8259(6) 0.2156(5) 0.110(4) Uani 1 1 d . . . . .
C314 C 0.3504(4) 0.4126(6) 0.3302(4) 0.115(4) Uani 1 1 d . . . . .
H314 H 0.343917 0.352524 0.335375 0.138 Uiso 1 1 calc R U . . .
C334 C 0.4096(5) 0.8037(8) 0.6173(5) 0.118(4) Uani 1 1 d . . . . .
C303 C 0.2298(4) 0.5613(7) 0.1582(5) 0.112(4) Uani 1 1 d . . . . .
C306 C 0.2603(3) 0.6058(6) 0.1897(5) 0.107(4) Uani 1 1 d . . . . .
C316 C 0.3353(3) 0.5454(7) 0.2897(4) 0.102(4) Uani 1 1 d . . . . .
C304 C 0.2236(4) 0.4705(7) 0.1625(6) 0.143(7) Uani 1 1 d . . . . .
H304 H 0.239256 0.437224 0.186147 0.171 Uiso 1 1 calc R U . . .
C302 C 0.2073(5) 0.6038(8) 0.1220(6) 0.149(7) Uani 1 1 d . . . . .
H302 H 0.211118 0.665508 0.117660 0.179 Uiso 1 1 calc R U . . .
C301 C 0.1789(5) 0.5583(7) 0.0917(6) 0.164(8) Uani 1 1 d . . . . .
H301 H 0.164450 0.587999 0.065916 0.196 Uiso 1 1 calc R U . . .
C323 C 0.4154(5) 0.4967(8) 0.4780(7) 0.140(6) Uani 1 1 d . . . . .
H323 H 0.395343 0.454828 0.481061 0.168 Uiso 1 1 calc R U . . .
C322 C 0.4186(5) 0.5747(10) 0.5048(6) 0.132(5) Uani 1 1 d . . . . .
H322 H 0.399564 0.588672 0.522977 0.159 Uiso 1 1 calc R U . . .
C311 C 0.2864(6) 0.9729(11) 0.1891(8) 0.164(7) Uani 1 1 d . . . . .
H311 H 0.271722 1.011746 0.167195 0.197 Uiso 1 1 calc R U . . .
C335 C 0.4149(7) 0.8774(11) 0.6504(7) 0.153(6) Uani 1 1 d . . . . .
H335 H 0.436114 0.918407 0.651422 0.184 Uiso 1 1 calc R U . . .
C305 C 0.1942(4) 0.4299(7) 0.1317(7) 0.176(9) Uani 1 1 d . . . . .
H305 H 0.190104 0.367853 0.134727 0.211 Uiso 1 1 calc R U . . .
C318 C 0.3887(4) 0.5354(8) 0.3483(6) 0.156(8) Uani 1 1 d . . . . .
H318 H 0.411330 0.563351 0.365728 0.187 Uiso 1 1 calc R U . . .
C317 C 0.3646(5) 0.5851(7) 0.3150(7) 0.176(9) Uani 1 1 d . . . . .
H317 H 0.369638 0.646517 0.311017 0.212 Uiso 1 1 calc R U . . .
C310 C 0.2777(5) 0.8813(7) 0.1866(7) 0.170(8) Uani 1 1 d . . . . .
H310 H 0.256018 0.858980 0.165153 0.204 Uiso 1 1 calc R U . . .
C336 C 0.3899(7) 0.8856(11) 0.6784(7) 0.147(6) Uani 1 1 d . . . . .
H336 H 0.395726 0.928001 0.702252 0.176 Uiso 1 1 calc R U . . .
C332 C 0.3494(7) 0.7748(10) 0.6439(7) 0.151(6) Uani 1 1 d . . . . .
H332 H 0.326271 0.739220 0.641606 0.181 Uiso 1 1 calc R U . . .
C312 C 0.3360(8) 0.9537(10) 0.2478(7) 0.190(10) Uani 1 1 d . . . . .
H312 H 0.356833 0.978871 0.269368 0.227 Uiso 1 1 calc R U . . .
C333 C 0.3753(6) 0.7638(9) 0.6165(8) 0.142(6) Uani 1 1 d . . . . .
H333 H 0.368024 0.721238 0.592980 0.170 Uiso 1 1 calc R U . . .
C313 C 0.3298(7) 0.8644(9) 0.2463(8) 0.181(9) Uani 1 1 d . . . . .
H313 H 0.346366 0.827695 0.267653 0.217 Uiso 1 1 calc R U . . .
I302 I 0.11920(18) 0.2643(3) 0.0764(3) 0.301(5) Uani 0.5997 1 d D . P B 2
Zn31 Zn 0.1338(4) 0.4140(6) 0.0438(4) 0.187(5) Uani 0.5997 1 d D . P B 2
I301 I 0.1588(2) 0.4443(6) -0.0298(3) 0.273(5) Uani 0.5997 1 d D . P B 2
I405 I 0.2441(2) 0.7865(3) 0.6708(3) 0.176(3) Uani 0.316(2) 1 d D . P C 2
Zn43 Zn 0.3084(3) 0.8557(3) 0.7083(3) 0.1203(9) Uani 0.316(2) 1 d D . P C 2
I406 I 0.3427(3) 0.8072(3) 0.7866(3) 0.190(3) Uani 0.316(2) 1 d D . P C 2
N307 N 0.4385(3) 0.4794(6) 0.4494(4) 0.112(3) Uani 1 1 d D . . . .
C327 C 0.5188(4) 0.9026(6) 0.5495(6) 0.118(5) Uani 1 1 d . . . . .
N301 N 0.1719(4) 0.4722(6) 0.0989(6) 0.165(7) Uani 1 1 d D . . . .
N305 N 0.3125(6) 1.0045(7) 0.2190(7) 0.163(6) Uani 1 1 d . . . . .
C331 C 0.5342(6) 0.9535(13) 0.5877(8) 0.183(9) Uani 1 1 d . . . . .
H331 H 0.524438 0.947782 0.615119 0.220 Uiso 1 1 calc R U . . .
I502 I 0.1378(10) 0.285(2) 0.0435(12) 0.080 Uiso 0.0197 1 d D U P B 3
Zn51 Zn 0.1391(15) 0.453(3) 0.0334(8) 0.080 Uiso 0.0197 1 d D U P B 3
I501 I 0.1564(13) 0.496(3) -0.0429(12) 0.080 Uiso 0.0197 1 d D U P B 3
I505 I 0.2354(7) 0.8067(19) 0.6452(8) 0.080 Uiso 0.0322(17) 1 d . U P C 3
I506 I 0.3164(6) 0.7921(15) 0.7834(7) 0.080 Uiso 0.0322(17) 1 d . U P C 3
Zn53 Zn 0.2916(13) 0.852(3) 0.6899(16) 0.080 Uiso 0.0322(17) 1 d . U P C 3
C328 C 0.5367(4) 0.9058(7) 0.5125(7) 0.124(5) Uani 1 1 d . . . . .
H328 H 0.527771 0.868582 0.487039 0.148 Uiso 1 1 calc R U . . .
C329 C 0.5677(4) 0.9627(9) 0.5125(7) 0.141(6) Uani 1 1 d . . . . .
H329 H 0.579623 0.965392 0.486425 0.169 Uiso 1 1 calc R U . . .
N311 N 0.5815(4) 1.0144(9) 0.5478(7) 0.142(6) Uani 1 1 d . . . . .
C330 C 0.5646(8) 1.0133(15) 0.5839(11) 0.206(13) Uani 1 1 d . . . . .
H330 H 0.573391 1.054033 0.607948 0.247 Uiso 1 1 calc R U . . .
I403 I 0.3894(2) 0.2635(3) 0.4357(2) 0.170(3) Uani 0.4646 1 d D . P A 2
Zn42 Zn 0.4248(3) 0.3823(5) 0.4002(3) 0.155(5) Uani 0.4646 1 d D . P A 2
I404 I 0.4829(3) 0.3557(7) 0.3613(3) 0.212(4) Uani 0.4646 1 d D . P A 2
I503 I 0.3607(5) 0.2804(11) 0.4518(6) 0.080 Uiso 0.0454 1 d . U P A 3
I504 I 0.4688(10) 0.342(2) 0.3751(12) 0.080 Uiso 0.0454 1 d . U P A 3
Zn52 Zn 0.4102(18) 0.375(5) 0.411(2) 0.080 Uiso 0.0454 1 d . U P A 3

loop_
_atom_site_aniso_label
_atom_site_aniso_U_11
_atom_site_aniso_U_22
_atom_site_aniso_U_33
_atom_site_aniso_U_23
_atom_site_aniso_U_13
_atom_site_aniso_U_12
I303 0.119(2) 0.0626(15) 0.1169(15) -0.0101(11) 0.0062(14) -0.0232(11)
I304 0.0914(15) 0.0980(18) 0.0906(17) 0.0036(14) -0.0040(11) 0.0242(12)
I402 0.172(3) 0.0410(16) 0.299(7) 0.005(2) -0.080(4) -0.0120(16)
I305 0.191(2) 0.0606(9) 0.222(3) -0.0339(11) 0.0521(17) -0.0307(10)
I306 0.240(3) 0.0720(9) 0.1411(14) 0.0125(8) 0.0003(14) 0.0317(12)
I401 0.111(3) 0.213(6) 0.182(4) -0.096(4) -0.035(2) 0.009(3)
Zn32 0.079(3) 0.059(3) 0.081(3) -0.003(2) -0.021(3) 0.003(2)
Zn41 0.098(3) 0.054(5) 0.170(5) -0.020(3) -0.061(3) 0.011(3)
Zn33 0.166(3) 0.0420(8) 0.141(3) 0.0009(12) -0.0033(17) 0.0122(13)
N302 0.089(5) 0.037(3) 0.147(7) -0.002(4) -0.038(5) 0.012(3)
N304 0.101(5) 0.040(4) 0.154(8) -0.002(4) -0.046(5) 0.003(3)
N308 0.109(7) 0.073(5) 0.123(8) -0.006(5) -0.035(6) 0.005(5)
N309 0.102(6) 0.056(4) 0.133(7) 0.008(4) -0.038(5) -0.010(4)
N303 0.102(6) 0.056(4) 0.157(9) 0.001(5) -0.029(6) 0.016(4)
N306 0.115(6) 0.036(3) 0.147(8) -0.010(4) -0.058(6) 0.013(3)
N310 0.114(7) 0.071(6) 0.137(9) -0.009(5) -0.044(7) 0.005(5)
C307 0.097(6) 0.024(3) 0.171(10) -0.005(4) -0.029(6) 0.009(3)
C324 0.096(7) 0.081(7) 0.114(9) 0.000(6) -0.041(7) -0.004(6)
C308 0.102(6) 0.031(3) 0.142(9) -0.009(4) -0.040(6) 0.001(4)
C319 0.086(6) 0.086(7) 0.126(9) 0.009(6) -0.024(6) 0.007(5)
C320 0.094(7) 0.050(5) 0.141(10) -0.003(5) -0.038(7) -0.004(4)
C325 0.114(8) 0.025(4) 0.162(11) 0.001(5) -0.044(8) -0.003(4)
C326 0.110(8) 0.064(6) 0.117(9) 0.000(5) -0.035(7) -0.002(5)
C315 0.120(7) 0.036(4) 0.154(10) -0.007(5) -0.067(7) -0.005(4)
N312 0.222(15) 0.046(5) 0.210(15) 0.012(7) 0.068(12) 0.015(7)
C321 0.095(7) 0.053(5) 0.129(9) 0.000(5) -0.036(7) -0.006(5)
C309 0.135(9) 0.034(4) 0.141(10) -0.006(5) -0.023(7) -0.001(5)
C314 0.139(9) 0.040(4) 0.136(9) 0.001(5) -0.049(7) 0.001(5)
C334 0.132(10) 0.073(7) 0.131(11) 0.008(7) -0.023(9) 0.004(7)
C303 0.110(7) 0.055(5) 0.146(10) 0.004(5) -0.040(7) 0.021(5)
C306 0.114(7) 0.034(4) 0.154(10) 0.008(5) -0.026(7) 0.018(4)
C316 0.094(6) 0.064(5) 0.124(8) -0.006(5) -0.039(6) 0.013(4)
C304 0.118(8) 0.061(6) 0.200(14) -0.012(7) -0.098(9) 0.013(5)
C302 0.159(11) 0.065(6) 0.174(13) -0.022(7) -0.092(10) 0.035(7)
C301 0.163(12) 0.054(6) 0.216(16) -0.028(7) -0.111(12) 0.035(7)
C323 0.153(12) 0.052(6) 0.222(18) -0.018(8) 0.050(13) -0.036(7)
C322 0.141(11) 0.100(9) 0.148(12) -0.040(8) 0.007(9) -0.042(8)
C311 0.167(15) 0.080(10) 0.23(2) 0.029(11) -0.008(15) 0.025(10)
C335 0.182(16) 0.098(11) 0.174(16) -0.040(11) 0.019(14) -0.030(10)
C305 0.132(10) 0.047(5) 0.29(2) -0.008(8) -0.108(13) 0.016(6)
C318 0.137(10) 0.071(7) 0.208(15) 0.028(8) -0.100(11) -0.015(6)
C317 0.159(12) 0.048(5) 0.26(2) -0.006(8) -0.123(13) -0.008(6)
C310 0.169(12) 0.029(5) 0.28(2) 0.029(7) -0.046(13) 0.022(6)
C336 0.215(19) 0.072(9) 0.158(15) 0.003(8) 0.044(14) 0.023(11)
C332 0.193(17) 0.071(8) 0.193(17) -0.030(9) 0.048(15) -0.010(9)
C312 0.29(3) 0.053(7) 0.185(16) 0.011(8) -0.057(16) -0.052(11)
C333 0.173(15) 0.063(7) 0.189(17) -0.017(8) 0.031(13) -0.010(8)
C313 0.23(2) 0.050(7) 0.23(2) 0.008(8) -0.052(16) 0.004(9)
I302 0.251(6) 0.0560(14) 0.466(10) 0.001(3) -0.264(6) -0.004(2)
Zn31 0.142(7) 0.062(4) 0.291(11) -0.045(4) -0.127(6) 0.032(4)
I301 0.151(5) 0.312(11) 0.309(8) -0.186(7) -0.075(4) 0.075(5)
I405 0.209(5) 0.0517(18) 0.279(8) -0.042(3) 0.077(5) -0.041(2)
Zn43 0.166(3) 0.0420(8) 0.141(3) 0.0009(12) -0.0033(17) 0.0122(13)
I406 0.266(7) 0.067(2) 0.244(6) 0.048(3) 0.068(6) 0.050(3)
N307 0.105(7) 0.074(6) 0.138(9) -0.002(5) -0.027(6) -0.024(5)
C327 0.110(8) 0.033(4) 0.176(13) -0.006(6) -0.062(9) 0.001(4)
N301 0.127(8) 0.054(5) 0.263(15) -0.039(7) -0.097(9) 0.024(5)
N305 0.217(15) 0.043(5) 0.220(16) -0.024(7) 0.020(13) -0.021(7)
C331 0.169(14) 0.129(13) 0.210(19) -0.060(13) -0.070(13) -0.049(11)
C328 0.113(9) 0.044(5) 0.186(15) -0.007(7) -0.045(9) -0.008(5)
C329 0.124(9) 0.074(7) 0.195(15) 0.007(8) -0.050(10) -0.026(7)
N311 0.107(8) 0.084(7) 0.203(15) 0.005(9) -0.052(9) -0.001(6)
C330 0.19(2) 0.134(16) 0.24(3) -0.037(17) -0.10(2) -0.061(15)
I403 0.144(4) 0.0458(14) 0.279(7) 0.020(2) -0.063(4) -0.0034(14)
Zn42 0.154(7) 0.030(2) 0.233(9) -0.011(3) -0.086(6) 0.005(3)
I404 0.214(7) 0.140(5) 0.237(6) -0.011(4) -0.069(5) 0.078(5)

loop_
_atom_type_symbol
_atom_type_description
_atom_type_scat_dispersion_real
_atom_type_scat_dispersion_imag
_atom_type_scat_source
C C 0.0181 0.0091 'International Tables Vol C Tables 4.2.6.8 and 6.1.1.4'
H H 0.0000 0.0000 'International Tables Vol C Tables 4.2.6.8 and 6.1.1.4'
I I -0.3257 6.8362 'International Tables Vol C Tables 4.2.6.8 and 6.1.1.4'
N N 0.0311 0.0180 'International Tables Vol C Tables 4.2.6.8 and 6.1.1.4'
Zn Zn -1.5491 0.6778 'International Tables Vol C Tables 4.2.6.8 and 6.1.1.4'

loop_
_exptl_crystal_face_index_h
_exptl_crystal_face_index_k
_exptl_crystal_face_index_l
_exptl_crystal_face_perp_dist
1 0 0 0.0701
-1 0 0 0.0922
0 -1 0 0.0675
0 1 0 0.1223
-1 -1 0 0.0828
2 1 0 0.0903
0 0 -1 0.0382
0 0 1 0.0363
-1 0 2 0.0478
1 0 -2 0.0615
-2 1 2 0.1112
-2 0 1 0.0722
1 2 -1 0.1096
1 0 1 0.0374
-2 -2 1 0.0830
0 -1 2 0.0622

loop_
_geom_angle_atom_site_label_1
_geom_angle_atom_site_label_2
_geom_angle_atom_site_label_3
_geom_angle
_geom_angle_site_symmetry_1
_geom_angle_site_symmetry_3
_geom_angle_publ_flag
I304 Zn32 I303 129.8(3) . . ?
N306 Zn32 I303 108.4(4) . . ?
N306 Zn32 I304 103.1(4) . . ?
N306 Zn32 N307 96.4(4) . . ?
N307 Zn32 I303 106.4(4) . . ?
N307 Zn32 I304 107.7(5) . . ?
I402 Zn41 I401 127.1(7) . . ?
N301 Zn41 I402 113.1(7) . . ?
N301 Zn41 I401 99.1(7) . . ?
N311 Zn41 I402 114.0(8) 8_465 . ?
N311 Zn41 I401 99.4(8) 8_465 . ?
N311 Zn41 N301 100.1(7) 8_465 . ?
I306 Zn33 I305 123.14(15) . . ?
N312 Zn33 I305 101.2(5) . . ?
N312 Zn33 I306 113.5(5) . . ?
N312 Zn33 N305 98.6(6) . 6_576 ?
N305 Zn33 I305 106.7(6) 6_576 . ?
N305 Zn33 I306 110.5(6) 6_576 . ?
C308 N302 C306 114.8(8) . . ?
C308 N304 C307 115.1(8) . . ?
C324 N308 C326 115.0(12) . . ?
C325 N309 C324 112.1(14) . . ?
C307 N303 C306 118.1(9) . . ?
C314 N306 Zn32 122.4(6) . . ?
C314 N306 C318 115.5(9) . . ?
C314 N306 Zn42 125.7(6) . . ?
C314 N306 Zn52 117(2) . . ?
C318 N306 Zn32 121.6(7) . . ?
C318 N306 Zn42 117.6(7) . . ?
C318 N306 Zn52 127(2) . . ?
C326 N310 C325 114.0(11) . . ?
N304 C307 C309 114.0(9) . . ?
N303 C307 N304 123.4(8) . . ?
N303 C307 C309 122.5(9) . . ?
N308 C324 N309 127.5(12) . . ?
N308 C324 C321 115.6(12) . . ?
N309 C324 C321 116.9(15) . . ?
N302 C308 N304 125.3(9) . . ?
N302 C308 C316 118.9(8) . . ?
N304 C308 C316 115.8(8) . . ?
C320 C319 H319 118.6 . . ?
N307 C319 H319 118.6 . . ?
N307 C319 C320 122.9(14) . . ?
C319 C320 H320 121.8 . . ?
C321 C320 C319 116.4(11) . . ?
C321 C320 H320 121.8 . . ?
N309 C325 N310 126.6(12) . . ?
N309 C325 C327 116.5(16) . . ?
N310 C325 C327 116.8(11) . . ?
N308 C326 N310 124.6(16) . . ?
N308 C326 C334 115.9(12) . . ?
N310 C326 C334 119.5(12) . . ?
C314 C315 H315 121.1 . . ?
C316 C315 H315 121.1 . . ?
C316 C315 C314 117.7(9) . . ?
C336 N312 Zn33 114.1(14) . . ?
C336 N312 C332 121.0(18) . . ?
C336 N312 Zn43 130.8(13) . . ?
C336 N312 Zn53 140.4(15) . . ?
C332 N312 Zn33 123.8(14) . . ?
C332 N312 Zn43 107.8(15) . . ?
C332 N312 Zn53 94.9(18) . . ?
C320 C321 C324 119.1(11) . . ?
C322 C321 C324 119.2(15) . . ?
C322 C321 C320 121.3(11) . . ?
C310 C309 C307 121.2(11) . . ?
C313 C309 C307 122.3(11) . . ?
C313 C309 C310 116.4(11) . . ?
N306 C314 C315 122.4(9) . . ?
N306 C314 H314 118.8 . . ?
C315 C314 H314 118.8 . . ?
C326 C334 C335 120.9(15) . . ?
C333 C334 C326 127.3(15) . . ?
C333 C334 C335 110.5(18) . . ?
C304 C303 C306 120.1(9) . . ?
C302 C303 C306 122.6(11) . . ?
C302 C303 C304 117.2(11) . . ?
N302 C306 C303 116.5(8) . . ?
N303 C306 N302 123.2(10) . . ?
N303 C306 C303 120.2(9) . . ?
C315 C316 C308 118.1(8) . . ?
C317 C316 C308 119.1(11) . . ?
C317 C316 C315 122.8(10) . . ?
C303 C304 H304 120.7 . . ?
C305 C304 C303 118.7(11) . . ?
C305 C304 H304 120.7 . . ?
C303 C302 H302 119.5 . . ?
C303 C302 C301 121.0(13) . . ?
C301 C302 H302 119.5 . . ?
C302 C301 H301 120.0 . . ?
N301 C301 C302 119.9(12) . . ?
N301 C301 H301 120.0 . . ?
C322 C323 H323 118.4 . . ?
N307 C323 H323 118.4 . . ?
N307 C323 C322 123.2(13) . . ?
C321 C322 C323 117.2(16) . . ?
C321 C322 H322 121.4 . . ?
C323 C322 H322 121.4 . . ?
C310 C311 H311 118.9 . . ?
N305 C311 H311 118.9 . . ?
N305 C311 C310 122.1(17) . . ?
C334 C335 H335 120.5 . . ?
C336 C335 C334 119.1(17) . . ?
C336 C335 H335 120.5 . . ?
C304 C305 H305 118.4 . . ?
N301 C305 C304 123.1(12) . . ?
N301 C305 H305 118.4 . . ?
N306 C318 H318 118.2 . . ?
N306 C318 C317 123.6(10) . . ?
C317 C318 H318 118.2 . . ?
C316 C317 C318 117.9(11) . . ?
C316 C317 H317 121.1 . . ?
C318 C317 H317 121.1 . . ?
C309 C310 C311 118.2(16) . . ?
C309 C310 H310 120.9 . . ?
C311 C310 H310 120.9 . . ?
N312 C336 C335 123.8(18) . . ?
N312 C336 H336 118.1 . . ?
C335 C336 H336 118.1 . . ?
N312 C332 H332 122.2 . . ?
C333 C332 N312 115.6(18) . . ?
C333 C332 H332 122.2 . . ?
C313 C312 H312 120.6 . . ?
N305 C312 H312 120.6 . . ?
N305 C312 C313 118.7(17) . . ?
C334 C333 C332 129.2(18) . . ?
C334 C333 H333 115.4 . . ?
C332 C333 H333 115.4 . . ?
C309 C313 C312 122.5(17) . . ?
C309 C313 H313 118.7 . . ?
C312 C313 H313 118.7 . . ?
I302 Zn31 I301 127.8(5) . . ?
N301 Zn31 I302 101.9(6) . . ?
N301 Zn31 I301 110.1(7) . . ?
N301 Zn31 N311 98.9(7) . 8_465 ?
N311 Zn31 I302 101.3(6) 8_465 . ?
N311 Zn31 I301 112.7(7) 8_465 . ?
N312 Zn43 I405 117.4(6) . . ?
N312 Zn43 I406 96.9(5) . . ?
I405 Zn43 I406 121.1(4) . . ?
N305 Zn43 N312 98.1(7) 6_576 . ?
N305 Zn43 I405 120.4(6) 6_576 . ?
N305 Zn43 I406 98.0(6) 6_576 . ?
C319 N307 Zn32 123.8(12) . . ?
C319 N307 Zn42 118.8(12) . . ?
C319 N307 Zn52 137(2) . . ?
C323 N307 Zn32 117.0(8) . . ?
C323 N307 C319 118.6(12) . . ?
C323 N307 Zn42 121.8(9) . . ?
C323 N307 Zn52 103.9(19) . . ?
C331 C327 C325 119(2) . . ?
C328 C327 C325 121.7(12) . . ?
C328 C327 C331 119.1(16) . . ?
C301 N301 Zn41 125.1(9) . . ?
C301 N301 Zn31 112.5(10) . . ?
C301 N301 Zn51 93.9(14) . . ?
C305 N301 Zn41 115.2(9) . . ?
C305 N301 C301 119.7(10) . . ?
C305 N301 Zn31 125.9(8) . . ?
C305 N301 Zn51 141.4(15) . . ?
Zn33 N305 Zn53 40.5(11) 6_575 6_575 ?
C311 N305 Zn33 127.7(14) . 6_575 ?
C311 N305 C312 121.8(13) . . ?
C311 N305 Zn43 104.6(14) . 6_575 ?
C311 N305 Zn53 87.3(17) . 6_575 ?
C312 N305 Zn33 110.4(12) . 6_575 ?
C312 N305 Zn43 133.6(13) . 6_575 ?
C312 N305 Zn53 150.9(17) . 6_575 ?
C327 C331 H331 121.3 . . ?
C327 C331 C330 117(3) . . ?
C330 C331 H331 121.3 . . ?
N301 Zn51 I502 92.6(15) . . ?
N301 Zn51 I501 129(2) . . ?
N301 Zn51 N311 97.6(17) . 8_465 ?
I502 Zn51 I501 111.8(19) . . ?
N311 Zn51 I502 99.6(18) 8_465 . ?
N311 Zn51 I501 119.9(18) 8_465 . ?
N312 Zn53 I506 91.8(15) . . ?
N305 Zn53 N312 84.5(15) 6_576 . ?
N305 Zn53 I506 85.1(15) 6_576 . ?
I505 Zn53 N312 127(2) . . ?
I505 Zn53 I506 122.8(18) . . ?
C327 C328 H328 120.2 . . ?
C329 C328 C327 119.6(16) . . ?
C329 C328 H328 120.2 . . ?
C328 C329 H329 119.1 . . ?
N311 C329 C328 122(2) . . ?
N311 C329 H329 119.1 . . ?
Zn41 N311 Zn31 16.9(4) 8_566 8_566 ?
Zn41 N311 Zn51 35.1(10) 8_566 8_566 ?
C329 N311 Zn41 131.5(16) . 8_566 ?
C329 N311 Zn31 115.6(16) . 8_566 ?
C329 N311 Zn51 100.3(16) . 8_566 ?
C330 N311 Zn41 108.5(13) . 8_566 ?
C330 N311 Zn31 124.1(13) . 8_566 ?
C330 N311 Zn51 136.6(15) . 8_566 ?
C330 N311 C329 120.0(16) . . ?
C331 C330 H330 119.2 . . ?
N311 C330 C331 121.6(19) . . ?
N311 C330 H330 119.2 . . ?
N306 Zn42 N307 98.3(5) . . ?
N306 Zn42 I403 105.6(5) . . ?
N306 Zn42 I404 109.2(6) . . ?
N307 Zn42 I403 105.2(6) . . ?
N307 Zn42 I404 110.3(6) . . ?
I403 Zn42 I404 124.9(4) . . ?
N306 Zn52 N307 97(3) . . ?
N306 Zn52 I503 113(3) . . ?
N306 Zn52 I504 95(3) . . ?
N307 Zn52 I503 114(3) . . ?
N307 Zn52 I504 93(2) . . ?
I504 Zn52 I503 136(3) . . ?

loop_
_geom_bond_atom_site_label_1
_geom_bond_atom_site_label_2
_geom_bond_distance
_geom_bond_site_symmetry_2
_geom_bond_publ_flag
I303 Zn32 2.555(7) . ?
I304 Zn32 2.531(6) . ?
I402 Zn41 2.531(10) . ?
I305 Zn33 2.539(4) . ?
I306 Zn33 2.513(4) . ?
I401 Zn41 2.551(12) . ?
Zn32 N306 2.073(9) . ?
Zn32 N307 2.094(12) . ?
Zn41 N301 2.122(18) . ?
Zn41 N311 2.06(2) 8_465 ?
Zn33 N312 2.097(16) . ?
Zn33 N305 2.159(11) 6_576 ?
N302 C308 1.315(12) . ?
N302 C306 1.384(13) . ?
N304 C307 1.385(13) . ?
N304 C308 1.339(11) . ?
N308 C324 1.300(18) . ?
N308 C326 1.330(16) . ?
N309 C324 1.344(17) . ?
N309 C325 1.319(16) . ?
N303 C307 1.290(14) . ?
N303 C306 1.326(13) . ?
N306 C314 1.340(13) . ?
N306 C318 1.348(15) . ?
N306 Zn42 2.040(11) . ?
N306 Zn52 2.05(7) . ?
N310 C325 1.351(19) . ?
N310 C326 1.330(17) . ?
C307 C309 1.472(11) . ?
C324 C321 1.497(17) . ?
C308 C316 1.514(14) . ?
C319 H319 0.9500 . ?
C319 C320 1.405(17) . ?
C319 N307 1.340(16) . ?
C320 H320 0.9500 . ?
C320 C321 1.388(19) . ?
C325 C327 1.503(19) . ?
C326 C334 1.45(2) . ?
C315 H315 0.9500 . ?
C315 C314 1.395(14) . ?
C315 C316 1.342(14) . ?
N312 C336 1.28(3) . ?
N312 C332 1.35(2) . ?
N312 Zn43 2.148(18) . ?
N312 Zn53 2.42(4) . ?
C321 C322 1.354(19) . ?
C309 C310 1.356(17) . ?
C309 C313 1.35(2) . ?
C314 H314 0.9500 . ?
C334 C335 1.48(2) . ?
C334 C333 1.32(2) . ?
C303 C306 1.439(16) . ?
C303 C304 1.391(16) . ?
C303 C302 1.367(16) . ?
C316 C317 1.290(15) . ?
C304 H304 0.9500 . ?
C304 C305 1.375(16) . ?
C302 H302 0.9500 . ?
C302 C301 1.381(17) . ?
C301 H301 0.9500 . ?
C301 N301 1.340(19) . ?
C323 H323 0.9500 . ?
C323 C322 1.41(2) . ?
C323 N307 1.301(19) . ?
C322 H322 0.9500 . ?
C311 H311 0.9500 . ?
C311 C310 1.41(2) . ?
C311 N305 1.24(2) . ?
C335 H335 0.9500 . ?
C335 C336 1.32(3) . ?
C305 H305 0.9500 . ?
C305 N301 1.297(18) . ?
C318 H318 0.9500 . ?
C318 C317 1.389(17) . ?
C317 H317 0.9500 . ?
C310 H310 0.9500 . ?
C336 H336 0.9500 . ?
C332 H332 0.9500 . ?
C332 C333 1.33(2) . ?
C312 H312 0.9500 . ?
C312 C313 1.358(19) . ?
C312 N305 1.31(3) . ?
C333 H333 0.9500 . ?
C313 H313 0.9500 . ?
I302 Zn31 2.541(9) . ?
Zn31 I301 2.557(11) . ?
Zn31 N301 2.096(15) . ?
Zn31 N311 2.120(19) 8_465 ?
I405 Zn43 2.509(10) . ?
Zn43 I406 2.530(10) . ?
Zn43 N305 2.126(13) 6_576 ?
N307 Zn42 2.067(13) . ?
N307 Zn52 2.09(7) . ?
C327 C331 1.40(2) . ?
C327 C328 1.37(2) . ?
N301 Zn51 2.09(2) . ?
N305 Zn53 2.38(5) 6_575 ?
C331 H331 0.9500 . ?
C331 C330 1.40(3) . ?
I502 Zn51 2.537(19) . ?
Zn51 I501 2.552(18) . ?
Zn51 N311 2.17(6) 8_465 ?
I505 Zn53 2.24(5) . ?
I506 Zn53 2.92(5) . ?
C328 H328 0.9500 . ?
C328 C329 1.37(2) . ?
C329 H329 0.9500 . ?
C329 N311 1.33(2) . ?
N311 C330 1.32(3) . ?
C330 H330 0.9500 . ?
I403 Zn42 2.510(10) . ?
Zn42 I404 2.529(11) . ?
I503 Zn52 2.69(6) . ?
I504 Zn52 2.50(7) . ?

loop_
_geom_torsion_atom_site_label_1
_geom_torsion_atom_site_label_2
_geom_torsion_atom_site_label_3
_geom_torsion_atom_site_label_4
_geom_torsion
_geom_torsion_site_symmetry_1
_geom_torsion_site_symmetry_2
_geom_torsion_site_symmetry_3
_geom_torsion_site_symmetry_4
_geom_torsion_publ_flag
Zn32 N306 C314 C315 -170.9(12) . . . . ?
Zn32 N306 C318 C317 174.6(17) . . . . ?
Zn41 N311 C330 C331 -176.0(19) 8_566 . . . ?
Zn33 N312 C336 C335 172.5(16) . . . . ?
Zn33 N312 C332 C333 -168.7(14) . . . . ?
N302 C308 C316 C315 -1(2) . . . . ?
N302 C308 C316 C317 176.2(17) . . . . ?
N304 C307 C309 C310 -174.6(17) . . . . ?
N304 C307 C309 C313 3(2) . . . . ?
N304 C308 C316 C315 177.5(13) . . . . ?
N304 C308 C316 C317 -5(2) . . . . ?
N308 C324 C321 C320 -179.1(10) . . . . ?
N308 C324 C321 C322 8.8(16) . . . . ?
N308 C326 C334 C335 176.0(13) . . . . ?
N308 C326 C334 C333 -18.3(19) . . . . ?
N309 C324 C321 C320 -1.0(14) . . . . ?
N309 C324 C321 C322 -173.1(12) . . . . ?
N309 C325 C327 C331 -154.3(13) . . . . ?
N309 C325 C327 C328 17.7(15) . . . . ?
N303 C307 C309 C310 1(3) . . . . ?
N303 C307 C309 C313 178.6(19) . . . . ?
N306 C318 C317 C316 -4(4) . . . . ?
N310 C325 C327 C331 24.5(16) . . . . ?
N310 C325 C327 C328 -163.5(11) . . . . ?
N310 C326 C334 C335 -2.4(18) . . . . ?
N310 C326 C334 C333 163.3(14) . . . . ?
C307 N304 C308 N302 1(2) . . . . ?
C307 N304 C308 C316 -177.6(12) . . . . ?
C307 N303 C306 N302 2(2) . . . . ?
C307 N303 C306 C303 -179.5(14) . . . . ?
C307 C309 C310 C311 -178.8(17) . . . . ?
C307 C309 C313 C312 -179(2) . . . . ?
C324 N308 C326 N310 0.3(16) . . . . ?
C324 N308 C326 C334 -178.1(10) . . . . ?
C324 N309 C325 N310 -0.5(15) . . . . ?
C324 N309 C325 C327 178.2(9) . . . . ?
C324 C321 C322 C323 178.9(13) . . . . ?
C308 N302 C306 N303 -3(2) . . . . ?
C308 N302 C306 C303 177.9(12) . . . . ?
C308 N304 C307 N303 -3(2) . . . . ?
C308 N304 C307 C309 172.8(12) . . . . ?
C308 C316 C317 C318 -176.1(18) . . . . ?
C319 C320 C321 C324 -177.1(9) . . . . ?
C319 C320 C321 C322 -5.1(17) . . . . ?
C320 C319 N307 Zn32 168.5(8) . . . . ?
C320 C319 N307 C323 -2.5(18) . . . . ?
C320 C319 N307 Zn42 167.1(8) . . . . ?
C320 C319 N307 Zn52 165(3) . . . . ?
C320 C321 C322 C323 7(2) . . . . ?
C325 N309 C324 N308 2.6(15) . . . . ?
C325 N309 C324 C321 -175.2(8) . . . . ?
C325 N310 C326 N308 1.5(15) . . . . ?
C325 N310 C326 C334 179.8(10) . . . . ?
C325 C327 C331 C330 179.5(17) . . . . ?
C325 C327 C328 C329 -176.2(10) . . . . ?
C326 N308 C324 N309 -2.5(16) . . . . ?
C326 N308 C324 C321 175.3(9) . . . . ?
C326 N310 C325 N309 -1.4(16) . . . . ?
C326 N310 C325 C327 -180.0(9) . . . . ?
C326 C334 C335 C336 178.0(16) . . . . ?
C326 C334 C333 C332 -175.7(17) . . . . ?
C315 C316 C317 C318 1(3) . . . . ?
N312 C332 C333 C334 5(3) . . . . ?
C314 N306 C318 C317 3(3) . . . . ?
C314 C315 C316 C308 179.5(13) . . . . ?
C314 C315 C316 C317 2(3) . . . . ?
C334 C335 C336 N312 -9(3) . . . . ?
C303 C304 C305 N301 0(3) . . . . ?
C303 C302 C301 N301 3(3) . . . . ?
C306 N302 C308 N304 2(2) . . . . ?
C306 N302 C308 C316 -179.6(12) . . . . ?
C306 N303 C307 N304 1(2) . . . . ?
C306 N303 C307 C309 -173.8(13) . . . . ?
C306 C303 C304 C305 -179.8(18) . . . . ?
C306 C303 C302 C301 178.2(17) . . . . ?
C316 C315 C314 N306 -3(2) . . . . ?
C304 C303 C306 N302 -2(2) . . . . ?
C304 C303 C306 N303 179.6(15) . . . . ?
C304 C303 C302 C301 1(3) . . . . ?
C304 C305 N301 Zn41 -176.8(18) . . . . ?
C304 C305 N301 C301 5(3) . . . . ?
C304 C305 N301 Zn31 168.2(17) . . . . ?
C304 C305 N301 Zn51 152(3) . . . . ?
C302 C303 C306 N302 -178.3(15) . . . . ?
C302 C303 C306 N303 3(2) . . . . ?
C302 C303 C304 C305 -3(3) . . . . ?
C302 C301 N301 Zn41 175.5(16) . . . . ?
C302 C301 N301 C305 -6(3) . . . . ?
C302 C301 N301 Zn31 -171.8(16) . . . . ?
C302 C301 N301 Zn51 -167(2) . . . . ?
C322 C323 N307 Zn32 -167.0(14) . . . . ?
C322 C323 N307 C319 5(2) . . . . ?
C322 C323 N307 Zn42 -164.7(14) . . . . ?
C322 C323 N307 Zn52 -166(3) . . . . ?
C335 C334 C333 C332 -9(3) . . . . ?
C318 N306 C314 C315 1(2) . . . . ?
C310 C309 C313 C312 -2(4) . . . . ?
C310 C311 N305 Zn33 -177.6(16) . . . 6_575 ?
C310 C311 N305 C312 6(4) . . . . ?
C310 C311 N305 Zn43 -175.5(19) . . . 6_575 ?
C310 C311 N305 Zn53 -175(2) . . . 6_575 ?
C336 N312 C332 C333 -1(3) . . . . ?
C332 N312 C336 C335 4(3) . . . . ?
C333 C334 C335 C336 10(2) . . . . ?
C313 C309 C310 C311 3(3) . . . . ?
C313 C312 N305 Zn33 179(2) . . . 6_575 ?
C313 C312 N305 C311 -4(4) . . . . ?
C313 C312 N305 Zn43 178.1(19) . . . 6_575 ?
C313 C312 N305 Zn53 177(3) . . . 6_575 ?
Zn31 N311 C330 C331 -169.0(16) 8_566 . . . ?
Zn43 N312 C336 C335 -167.8(15) . . . . ?
Zn43 N312 C332 C333 172.1(15) . . . . ?
N307 C319 C320 C321 2.7(15) . . . . ?
N307 C323 C322 C321 -7(3) . . . . ?
C327 C331 C330 N311 -8(3) . . . . ?
C327 C328 C329 N311 1(2) . . . . ?
N305 C311 C310 C309 -6(4) . . . . ?
N305 C312 C313 C309 2(4) . . . . ?
C331 C327 C328 C329 -4.3(19) . . . . ?
Zn51 N311 C330 C331 -150(2) 8_566 . . . ?
Zn53 N312 C336 C335 -148(2) . . . . ?
Zn53 N312 C332 C333 161.0(19) . . . . ?
C328 C327 C331 C330 7(3) . . . . ?
C328 C329 N311 Zn41 179.7(11) . . . 8_566 ?
C328 C329 N311 Zn31 172.9(11) . . . 8_566 ?
C328 C329 N311 Zn51 161.5(15) . . . 8_566 ?
C328 C329 N311 C330 -2(3) . . . . ?
C329 N311 C330 C331 5(3) . . . . ?
Zn42 N306 C314 C315 -166.0(12) . . . . ?
Zn42 N306 C318 C317 170.8(18) . . . . ?
Zn52 N306 C314 C315 175(2) . . . . ?
Zn52 N306 C318 C317 -171(3) . . . . ?

loop_
_exptl_oxdiff_crystal_face_indexfrac_h
_exptl_oxdiff_crystal_face_indexfrac_k
_exptl_oxdiff_crystal_face_indexfrac_l
_exptl_oxdiff_crystal_face_x
_exptl_oxdiff_crystal_face_y
_exptl_oxdiff_crystal_face_z
0.9994 0.0001 -0.0001 -0.0071 0.0375 -0.0248
-0.9994 -0.0001 0.0001 0.0071 -0.0375 0.0248
0.0000 -1.0007 0.0001 -0.0092 0.0552 0.0859
-0.0000 1.0007 -0.0001 0.0092 -0.0552 -0.0859
-0.9994 -1.0008 0.0002 -0.0021 0.0177 0.1107
1.9988 1.0009 -0.0003 -0.0050 0.0198 -0.1356
-0.0003 -0.0007 -0.9993 0.0520 0.0013 0.0049
0.0003 0.0007 0.9993 -0.0520 -0.0013 -0.0049
-0.9988 0.0013 1.9987 -0.0969 -0.0401 0.0150
0.9988 -0.0013 -1.9987 0.0969 0.0401 -0.0150
-1.9982 1.0020 1.9988 -0.0806 -0.1328 -0.0461
-1.9985 0.0006 0.9995 -0.0378 -0.0763 0.0447
0.9991 2.0009 -0.9996 0.0634 -0.0715 -0.1917
0.9997 0.0007 0.9992 -0.0592 0.0362 -0.0297
-1.9984 -2.0009 0.9997 -0.0562 0.0340 0.2166
0.0006 -0.9994 1.9987 -0.1133 0.0526 0.0761

loop_
_smtbx_masks_void_nr
_smtbx_masks_void_average_x
_smtbx_masks_void_average_y
_smtbx_masks_void_average_z
_smtbx_masks_void_volume
_smtbx_masks_void_count_electrons
_smtbx_masks_void_content
1 -0.466 -0.074 -0.216 3387.2 928.6 ?
2 -0.004 -0.082 -0.254 3387.2 928.6 ?
